data_4134621
loop_
_publ_author_name
'Tang, Yongxing'
'Huang, Wei'
'Imler, Gregory H.'
'Parrish, Damon A.'
'Shreeve, Jean'ne M.'

_publ_section_title
;
 Enforced Planar FOX-7-like Molecules: A Strategy for Thermally Stable and
 Insensitive \p-Conjugated Energetic Materials.
;
_journal_name_full 'Journal of the American Chemical Society'
_journal_paper_doi 10.1021/jacs.0c01640
_journal_year 2020
_chemical_formula_moiety 'C5 H7 N7 O2'
_chemical_formula_sum 'C5 H7 N7 O2'
_chemical_formula_weight 197.18
_space_group_crystal_system monoclinic
_space_group_IT_number 13
_space_group_name_Hall '-P 2yac'
_space_group_name_H-M_alt 'P 1 2/n 1'
_atom_sites_solution_hydrogens geom
_audit_creation_method SHELXL-2014/7
_cell_angle_alpha 90
_cell_angle_beta 96.114(3)
_cell_angle_gamma 90
_cell_formula_units_Z 4
_cell_length_a 8.0844(9)
_cell_length_b 9.0540(11)
_cell_length_c 10.5384(12)
_cell_measurement_reflns_used 1236
_cell_measurement_temperature 296(2)
_cell_measurement_theta_max 26.17
_cell_measurement_theta_min 2.97
_cell_volume 766.98(15)
_computing_cell_refinement 'Bruker APEX3 v2015.5-2 (Bruker, 2015)'
_computing_data_collection 'Bruker APEX3 v2015.5-2 (Bruker, 2015)'
_computing_data_reduction
;
Bruker SAINT v8.34A (Bruker, 2013), Bruker XPREP v2014/2 (Bruker, 2014)
;
_computing_molecular_graphics 'Bruker SHELXTL v2014/7 (Bruker, 2014)'
_computing_publication_material 'Bruker SHELXTL v2014/7 (Bruker, 2014)'
_computing_structure_refinement 'SHELXL-2014/7 (Sheldrick, 2014)'
_computing_structure_solution 'Bruker SHELXTL v2014/7 (Bruker, 2014)'
_diffrn_ambient_temperature 296(2)
_diffrn_measured_fraction_theta_full 0.999
_diffrn_measured_fraction_theta_max 0.977
_diffrn_measurement_device_type 'Bruker SMART APEX II CCD'
_diffrn_measurement_method '\w scans'
_diffrn_radiation_monochromator graphite
_diffrn_radiation_source 'fine focus sealed tube'
_diffrn_radiation_type MoK\a
_diffrn_radiation_wavelength 0.71073
_diffrn_reflns_av_R_equivalents 0.0645
_diffrn_reflns_av_unetI/netI 0.0648
_diffrn_reflns_Laue_measured_fraction_full 0.999
_diffrn_reflns_Laue_measured_fraction_max 0.977
_diffrn_reflns_limit_h_max 11
_diffrn_reflns_limit_h_min -11
_diffrn_reflns_limit_k_max 12
_diffrn_reflns_limit_k_min -11
_diffrn_reflns_limit_l_max 14
_diffrn_reflns_limit_l_min -14
_diffrn_reflns_number 8612
_diffrn_reflns_point_group_measured_fraction_full 0.999
_diffrn_reflns_point_group_measured_fraction_max 0.977
_diffrn_reflns_theta_full 25.242
_diffrn_reflns_theta_max 29.983
_diffrn_reflns_theta_min 2.249
_exptl_absorpt_coefficient_mu 0.138
_exptl_absorpt_correction_T_max 0.7460
_exptl_absorpt_correction_T_min 0.6681
_exptl_absorpt_correction_type multi-scan
_exptl_absorpt_process_details 'SADABS v2014/5 (Bruker, 2008)'
_exptl_crystal_colour 'clear colorless'
_exptl_crystal_density_diffrn 1.708
_exptl_crystal_description plate
_exptl_crystal_F_000 408
_exptl_crystal_size_max 0.205
_exptl_crystal_size_mid 0.107
_exptl_crystal_size_min 0.030
_refine_diff_density_max 0.268
_refine_diff_density_min -0.231
_refine_diff_density_rms 0.054
_refine_ls_extinction_method none
_refine_ls_goodness_of_fit_ref 1.015
_refine_ls_hydrogen_treatment constr
_refine_ls_matrix_type full
_refine_ls_number_parameters 127
_refine_ls_number_reflns 2188
_refine_ls_number_restraints 0
_refine_ls_restrained_S_all 1.015
_refine_ls_R_factor_all 0.1335
_refine_ls_R_factor_gt 0.0554
_refine_ls_shift/su_max 0.000
_refine_ls_shift/su_mean 0.000
_refine_ls_structure_factor_coef Fsqd
_refine_ls_weighting_details 'w=1/[\s^2^(Fo^2^)+(0.0452P)^2^+0.4589P] where P=(Fo^2^+2Fc^2^)/3'
_refine_ls_weighting_scheme calc
_refine_ls_wR_factor_gt 0.1140
_refine_ls_wR_factor_ref 0.1382
_reflns_Friedel_coverage 0.000
_reflns_number_gt 1131
_reflns_number_total 2188
_reflns_threshold_expression 'I > 2\s(I)'
_cod_data_source_file ja0c01640_si_004.cif
_cod_data_source_block shrv710
_cod_original_sg_symbol_H-M 'P 2/n'
_cod_database_code 4134621
_shelx_shelxl_version_number 2014/7
_shelx_space_group_comment
;
The symmetry employed for this shelxl refinement is uniquely defined
by the following loop, which should always be used as a source of
symmetry information in preference to the above space-group names.
They are only intended as comments.
;
_shelx_estimated_absorpt_t_min 0.972
_shelx_estimated_absorpt_t_max 0.996

loop_
_space_group_symop_operation_xyz
'x, y, z'
'-x+1/2, y, -z+1/2'
'-x, -y, -z'
'x-1/2, -y, z-1/2'

loop_
_atom_site_label
_atom_site_type_symbol
_atom_site_fract_x
_atom_site_fract_y
_atom_site_fract_z
_atom_site_U_iso_or_equiv
_atom_site_adp_type
_atom_site_occupancy
_atom_site_site_symmetry_order
_atom_site_calc_flag
_atom_site_refinement_flags_posn
_atom_site_refinement_flags_adp
_atom_site_refinement_flags_occupancy
_atom_site_disorder_assembly
_atom_site_disorder_group
O6 O 0.2015(2) 0.19340(18) 0.41524(15) 0.0368(5) Uani 1 1 d . . . . .
O7 O 0.2478(2) -0.01751(18) 0.50935(16) 0.0437(5) Uani 1 1 d . . . . .
N14 N 0.2290(2) 0.4296(2) 0.57238(17) 0.0267(5) Uani 1 1 d . . . . .
N5 N 0.2682(2) 0.1218(2) 0.50909(17) 0.0283(5) Uani 1 1 d . . . . .
N9 N 0.5101(2) 0.4169(2) 0.66194(18) 0.0324(5) Uani 1 1 d . . . . .
N13 N 0.1120(2) 0.6620(2) 0.54597(19) 0.0379(5) Uani 1 1 d . . . . .
H13A H 0.1192 0.7564 0.5533 0.046 Uiso 1 1 calc R U . . .
H13B H 0.0200 0.6220 0.5149 0.046 Uiso 1 1 calc R U . . .
N11 N 0.3813(3) 0.6507(2) 0.62987(19) 0.0352(5) Uani 1 1 d . . . . .
N1 N 0.4655(3) -0.0422(2) 0.7053(2) 0.0398(6) Uani 1 1 d . . . . .
H1A H 0.5272 -0.0878 0.7644 0.048 Uiso 1 1 calc R U . . .
H1B H 0.4040 -0.0916 0.6488 0.048 Uiso 1 1 calc R U . . .
N2 N 0.5631(3) 0.1689(3) 0.7917(2) 0.0497(7) Uani 1 1 d . . . . .
H2A H 0.6221 0.1176 0.8484 0.060 Uiso 1 1 calc R U . . .
H2B H 0.5681 0.2638 0.7940 0.060 Uiso 1 1 calc R U . . .
C8 C 0.3664(3) 0.3536(2) 0.61146(19) 0.0244(5) Uani 1 1 d . . . . .
C3 C 0.4653(3) 0.1024(3) 0.7015(2) 0.0274(5) Uani 1 1 d . . . . .
C4 C 0.3655(3) 0.1906(2) 0.6066(2) 0.0253(5) Uani 1 1 d . . . . .
C12 C 0.2428(3) 0.5780(2) 0.5825(2) 0.0266(5) Uani 1 1 d . . . . .
C10 C 0.5068(3) 0.5638(3) 0.6682(2) 0.0362(6) Uani 1 1 d . . . . .
H10 H 0.6039 0.6097 0.7036 0.043 Uiso 1 1 calc R U . . .

loop_
_atom_site_aniso_label
_atom_site_aniso_U_11
_atom_site_aniso_U_22
_atom_site_aniso_U_33
_atom_site_aniso_U_23
_atom_site_aniso_U_13
_atom_site_aniso_U_12
O6 0.0478(11) 0.0289(10) 0.0299(9) -0.0010(7) -0.0142(8) 0.0039(8)
O7 0.0589(12) 0.0213(9) 0.0462(11) -0.0015(8) -0.0169(9) -0.0077(9)
N14 0.0267(10) 0.0211(10) 0.0309(10) 0.0003(8) -0.0029(8) 0.0009(8)
N5 0.0304(11) 0.0234(11) 0.0296(10) -0.0016(8) -0.0041(8) 0.0009(9)
N9 0.0288(11) 0.0303(12) 0.0362(11) -0.0022(9) -0.0047(9) -0.0018(9)
N13 0.0376(12) 0.0205(11) 0.0525(13) 0.0014(10) -0.0100(10) 0.0018(9)
N11 0.0359(12) 0.0264(11) 0.0417(12) -0.0033(9) -0.0029(9) -0.0049(10)
N1 0.0495(14) 0.0242(12) 0.0413(12) 0.0023(9) -0.0151(10) 0.0034(10)
N2 0.0665(16) 0.0300(13) 0.0446(13) -0.0019(10) -0.0319(12) 0.0078(11)
C8 0.0261(11) 0.0255(12) 0.0213(10) -0.0020(10) 0.0009(8) -0.0008(10)
C3 0.0287(13) 0.0269(13) 0.0258(11) -0.0011(9) -0.0005(9) 0.0048(10)
C4 0.0264(11) 0.0232(12) 0.0245(11) -0.0017(9) -0.0047(9) 0.0024(10)
C12 0.0319(13) 0.0234(12) 0.0241(11) 0.0002(10) 0.0011(10) 0.0000(10)
C10 0.0314(14) 0.0350(15) 0.0407(14) -0.0062(11) -0.0025(11) -0.0069(12)

loop_
_atom_type_symbol
_atom_type_description
_atom_type_scat_dispersion_real
_atom_type_scat_dispersion_imag
_atom_type_scat_source
C C 0.0033 0.0016 'International Tables Vol C Tables 4.2.6.8 and 6.1.1.4'
H H 0.0000 0.0000 'International Tables Vol C Tables 4.2.6.8 and 6.1.1.4'
N N 0.0061 0.0033 'International Tables Vol C Tables 4.2.6.8 and 6.1.1.4'
O O 0.0106 0.0060 'International Tables Vol C Tables 4.2.6.8 and 6.1.1.4'

loop_
_geom_angle_atom_site_label_1
_geom_angle_atom_site_label_2
_geom_angle_atom_site_label_3
_geom_angle
_geom_angle_site_symmetry_1
_geom_angle_site_symmetry_3
_geom_angle_publ_flag
C8 N14 C12 115.4(2) . . ?
O6 N5 O7 117.98(18) . . ?
O6 N5 C4 121.22(18) . . ?
O7 N5 C4 120.76(18) . . ?
C10 N9 C8 114.9(2) . . ?
C12 N13 H13A 120.0 . . ?
C12 N13 H13B 120.0 . . ?
H13A N13 H13B 120.0 . . ?
C10 N11 C12 113.9(2) . . ?
C3 N1 H1A 120.0 . . ?
C3 N1 H1B 120.0 . . ?
H1A N1 H1B 120.0 . . ?
C3 N2 H2A 120.0 . . ?
C3 N2 H2B 120.0 . . ?
H2A N2 H2B 120.0 . . ?
N14 C8 N9 123.7(2) . . ?
N14 C8 C4 120.3(2) . . ?
N9 C8 C4 116.0(2) . . ?
N1 C3 N2 115.9(2) . . ?
N1 C3 C4 124.6(2) . . ?
N2 C3 C4 119.5(2) . . ?
N5 C4 C3 119.78(19) . . ?
N5 C4 C8 118.63(19) . . ?
C3 C4 C8 121.59(19) . . ?
N13 C12 N11 115.6(2) . . ?
N13 C12 N14 119.4(2) . . ?
N11 C12 N14 125.0(2) . . ?
N11 C10 N9 127.0(2) . . ?
N11 C10 H10 116.5 . . ?
N9 C10 H10 116.5 . . ?

loop_
_geom_bond_atom_site_label_1
_geom_bond_atom_site_label_2
_geom_bond_distance
_geom_bond_site_symmetry_2
_geom_bond_publ_flag
O6 N5 1.255(2) . ?
O7 N5 1.272(2) . ?
N14 C8 1.334(3) . ?
N14 C12 1.351(3) . ?
N5 C4 1.375(3) . ?
N9 C10 1.332(3) . ?
N9 C8 1.352(3) . ?
N13 C12 1.326(3) . ?
N13 H13A 0.8600 . ?
N13 H13B 0.8600 . ?
N11 C10 1.313(3) . ?
N11 C12 1.348(3) . ?
N1 C3 1.310(3) . ?
N1 H1A 0.8600 . ?
N1 H1B 0.8600 . ?
N2 C3 1.316(3) . ?
N2 H2A 0.8600 . ?
N2 H2B 0.8600 . ?
C8 C4 1.477(3) . ?
C3 C4 1.456(3) . ?
C10 H10 0.9300 . ?

loop_
_geom_hbond_atom_site_label_D
_geom_hbond_atom_site_label_H
_geom_hbond_atom_site_label_A
_geom_hbond_distance_DH
_geom_hbond_distance_HA
_geom_hbond_distance_DA
_geom_hbond_angle_DHA
_geom_hbond_site_symmetry_A
N13 H13A O7 0.86 2.36 3.141(3) 150.5 1_565
N13 H13B N14 0.86 2.17 3.018(3) 167.5 3_566
N1 H1A O6 0.86 2.23 3.083(3) 175.7 4_656
N1 H1B O7 0.86 1.95 2.577(3) 128.5 .
N1 H1B N11 0.86 2.35 2.952(3) 127.6 1_545
N2 H2A O7 0.86 2.09 2.939(3) 169.8 4_656
N2 H2B N9 0.86 1.98 2.640(3) 132.1 .

loop_
_geom_torsion_atom_site_label_1
_geom_torsion_atom_site_label_2
_geom_torsion_atom_site_label_3
_geom_torsion_atom_site_label_4
_geom_torsion
_geom_torsion_site_symmetry_1
_geom_torsion_site_symmetry_2
_geom_torsion_site_symmetry_3
_geom_torsion_site_symmetry_4
_geom_torsion_publ_flag
C12 N14 C8 N9 2.0(3) . . . . ?
C12 N14 C8 C4 179.2(2) . . . . ?
C10 N9 C8 N14 -1.2(3) . . . . ?
C10 N9 C8 C4 -178.4(2) . . . . ?
O6 N5 C4 C3 -168.7(2) . . . . ?
O7 N5 C4 C3 8.9(3) . . . . ?
O6 N5 C4 C8 10.9(3) . . . . ?
O7 N5 C4 C8 -171.5(2) . . . . ?
N1 C3 C4 N5 -3.0(4) . . . . ?
N2 C3 C4 N5 177.4(2) . . . . ?
N1 C3 C4 C8 177.4(2) . . . . ?
N2 C3 C4 C8 -2.2(4) . . . . ?
N14 C8 C4 N5 33.8(3) . . . . ?
N9 C8 C4 N5 -148.8(2) . . . . ?
N14 C8 C4 C3 -146.6(2) . . . . ?
N9 C8 C4 C3 30.8(3) . . . . ?
C10 N11 C12 N13 178.2(2) . . . . ?
C10 N11 C12 N14 -0.6(3) . . . . ?
C8 N14 C12 N13 -179.9(2) . . . . ?
C8 N14 C12 N11 -1.1(3) . . . . ?
C12 N11 C10 N9 1.6(4) . . . . ?
C8 N9 C10 N11 -0.8(4) . . . . ?
